data_1569278
loop_
_publ_author_name
'Garc\'ia-Espejo, Gonzalo'
'Konidaris, Konstantis F.'
'Guagliardi, Antonietta'
'Masciocchi, Norberto'

_publ_section_title
;
 Using Imidazolium in the Construction of Hybrid 2D and 3D Lead Bromide
 Pseudoperovskites
;
_journal_issue 2
_journal_name_full Chemistry
_journal_page_first 1329
_journal_page_last 1343
_journal_paper_doi 10.3390/chemistry5020090
_journal_volume 5
_journal_year 2023
_chemical_formula_moiety 'C4 H11 Br6 N3 Pb2'
_chemical_formula_structural 'C4 H11 Br6 N3 Pb2'
_chemical_formula_sum 'C4 H11 Br6 N3 Pb2'
_chemical_formula_weight 994.87
_space_group_crystal_system hexagonal
_space_group_IT_number 194
_space_group_name_Hall '-P 6c 2c'
_space_group_name_H-M_alt 'P 63/m m c'
_audit_creation_method TOPAS-R
_cell_angle_alpha 90
_cell_angle_beta 90
_cell_angle_gamma 120
_cell_formula_units_Z 2
_cell_length_a 9.0885(1)
_cell_length_b 9.0885(1)
_cell_length_c 13.8787(1)
_cell_measurement_temperature 293
_cell_volume 992.805(17)
_computing_cell_refinement 'TOPAS, Bruker AXS 2005, Karlsruhe, Germany'
_computing_molecular_graphics 'MERCURY, CCDC, 2022, Cambridge, UK'
_computing_publication_material 'TOPAS, Bruker AXS 2005, Karlsruhe, Germany'
_computing_structure_refinement 'TOPAS, Bruker AXS 2005, Karlsruhe, Germany'
_computing_structure_solution 'TOPAS, Bruker AXS 2005, Karlsruhe, Germany'
_diffrn_ambient_temperature 293
_diffrn_detector_type 'Lynxeye linear PSD'
_diffrn_measurement_device_type goniometer
_diffrn_radiation_monochromator 'Ni filter'
_diffrn_radiation_wavelength 1.5418
_diffrn_source_target Cu
_diffrn_source_type 'X-ray tube'
_exptl_absorpt_coefficient_mu 46.6
_exptl_crystal_density_diffrn 3.320
_exptl_crystal_density_method 'not measured'
_exptl_crystal_F_000 860
_pd_char_colour orange
_pd_char_particle_morphology irregular
_pd_instr_location ' ?'
_pd_meas_2theta_range_inc 0.02
_pd_meas_2theta_range_max 105
_pd_meas_2theta_range_min 5
_pd_meas_number_of_points 5001
_pd_meas_scan_method step
_pd_proc_2theta_range_inc 0.02
_pd_proc_2theta_range_max 105
_pd_proc_2theta_range_min 10
_pd_proc_ls_background_function 'Chebychev polynomial'
_pd_proc_ls_profile_function 'fundamental parameters approach'
_pd_proc_ls_prof_R_factor 0.066
_pd_proc_ls_prof_wR_expected 0.007
_pd_proc_ls_prof_wR_factor 0.092
_pd_spec_mounting
;
packed powder flat plate
;
_pd_spec_mount_mode reflection
_pd_spec_shape flat_sheet
_pd_spec_size_axial 10
_pd_spec_size_equat 20
_pd_spec_size_thick 0.2
_refine_ls_extinction_method none
_refine_ls_goodness_of_fit_all 12.7
_refine_ls_hydrogen_treatment constr
_refine_ls_matrix_type fullcycle
_refine_ls_number_parameters 38
_refine_ls_number_restraints 0
_refine_ls_R_I_factor 0.089
_refine_ls_shift/su_max .01
_refine_ls_structure_factor_coef Inet
_refine_ls_weighting_scheme sigma
_cod_data_source_file (IMI)(MA)Pb2Br6_for_CSD.cif
_cod_data_source_block (IMI)(MA)Pb2Br6
_cod_original_cell_volume 992.80(2)
_cod_original_sg_symbol_H-M P63/mmc
_cod_database_code 1569278

loop_
_symmetry_equiv_pos_as_xyz
'x, y, z '
'-x, -x+y, z+1/2 '
'-x, -y, -z '
'-x, -y, z+1/2 '
'-x+y, -x, -z+1/2 '
'-x+y, -x, z '
'-x+y, y, -z+1/2 '
'-x+y, y, z '
'-y, -x, -z+1/2 '
'-y, -x, z '
'-y, x-y, -z+1/2 '
'-y, x-y, z '
'y, -x+y, -z '
'y, -x+y, z+1/2 '
'y, x, -z '
'y, x, z+1/2 '
'x-y, -y, -z '
'x-y, -y, z+1/2 '
'x-y, x, -z '
'x-y, x, z+1/2 '
'x, y, -z+1/2 '
'-x, -x+y, -z '
'x, x-y, -z+1/2 '
'x, x-y, z '

loop_
_atom_site_label
_atom_site_type_symbol
_atom_site_symmetry_multiplicity
_atom_site_fract_x
_atom_site_fract_y
_atom_site_fract_z
_atom_site_occupancy
_atom_site_B_iso_or_equiv
Pb Pb 4 0.3333333 -0.3333333 0.10473(16) 1 4.86(6)
Br1 Br 6 0 -0.5 0 1 4.86(6)
Br2 Br 6 0.1888(3) -0.6224(5) 0.25 1 4.86(6)
N1 N 24 0.04(16) 0.13(7) -0.04(6) 0.08333333 4.86(6)
N2 N 24 0.11(8) 0.02(12) -0.05(5) 0.08333333 4.86(6)
C1 C 24 0.02(16) -0.11(11) 0.01(5) 0.08333333 4.86(6)
C2 C 24 -0.09(11) -0.09(8) 0.06(6) 0.08333333 4.86(6)
C3 C 24 -0.08(12) 0.06(13) 0.03(4) 0.08333333 4.86(6)
H1 H 24 0.1(3) 0.23(13) -0.07(11) 0.08333333 4.86(6)
H2 H 24 0.19(14) 0.0(2) -0.09(8) 0.08333333 4.86(6)
H3 H 24 0.0(3) -0.20(19) 0.01(9) 0.08333333 4.86(6)
H4 H 24 -0.2(2) -0.17(15) 0.10(10) 0.08333333 4.86(6)
H5 H 24 -0.1(2) 0.1(2) 0.05(7) 0.08333333 4.86(6)
N3 N 4 -0.6666667 -0.3333333 -0.198122 0.928 4.86(6)
H7 H 12 -0.5560000 -0.2780000 -0.1759944 1 4.86(6)

loop_
_atom_type_symbol
_atom_type_description
_atom_type_scat_source
C C 'International Tables for Crystallography (Vol. IV)'
H H 'International Tables for Crystallography (Vol. IV)'
Br Br 'International Tables for Crystallography (Vol. IV)'
N N 'International Tables for Crystallography (Vol. IV)'
Pb Pb 'International Tables for Crystallography (Vol. IV)'

loop_
_diffrn_radiation_type
'Cu K\a'
